data_1511659
loop_
_publ_author_name
'Schindler, M.'
'Hawthorne, F.C.'

_publ_section_title
;
 The crystal structure of trembathite, (Mg1.55 Fe1.43 Mn0.02) B7 O13 Cl, a
 mineral of the boracite group: an example of the insertion of a cluster
 into a three-dimensional net
;
_journal_name_full 'Canadian Mineralogist'
_journal_page_first 1195
_journal_page_last 1201
_journal_volume 36
_journal_year 1998
_chemical_formula_sum 'B7 Cl Fe1.43 Mg1.55 Mn0.021 O13'
_chemical_name_systematic '(Mg1.55 Fe1.43 Mn0.021) B7 O13 Cl'
_space_group_IT_number 161
_symmetry_space_group_name_Hall 'R 3 -2"c'
_symmetry_space_group_name_H-M 'R 3 c :H'
_cell_angle_alpha 90
_cell_angle_beta 90
_cell_angle_gamma 120
_cell_formula_units_Z 6
_cell_length_a 8.588
_cell_length_b 8.588
_cell_length_c 21.05
_cell_volume 1344.519
_citation_journal_id_ASTM CAMIA6
_cod_data_source_file boron4-x_315.cif
_cod_data_source_block B7Cl1Fe1.43Mg1.55Mn0.021O13
_cod_original_formula_sum 'B7 Cl1 Fe1.43 Mg1.55 Mn0.021 O13'
_cod_database_code 1511659

loop_
_symmetry_equiv_pos_as_xyz
x,y,z
-y,x-y,z
-x+y,-x,z
-y,-x,z+1/2
x,x-y,z+1/2
-x+y,y,z+1/2
x+2/3,y+1/3,z+1/3
-y+2/3,x-y+1/3,z+1/3
-x+y+2/3,-x+1/3,z+1/3
-y+2/3,-x+1/3,z+5/6
x+2/3,x-y+1/3,z+5/6
-x+y+2/3,y+1/3,z+5/6
x+1/3,y+2/3,z+2/3
-y+1/3,x-y+2/3,z+2/3
-x+y+1/3,-x+2/3,z+2/3
-y+1/3,-x+2/3,z+7/6
x+1/3,x-y+2/3,z+7/6
-x+y+1/3,y+2/3,z+7/6

loop_
_atom_site_label
_atom_site_type_symbol
_atom_site_fract_x
_atom_site_fract_y
_atom_site_fract_z
_atom_site_occupancy
_atom_site_U_iso_or_equiv
O4 O-2 0.7766 0.9761 0.0848 1 0.0
O3 O-2 0.6383 0.0433 0.9694 1 0.0
Cl1 Cl-1 0 0 -0.0626 1 0.0
B1 B+3 0.101 0.898 0.1448 1 0.0
Mg1 Mg+2 0.7015 0.8501 0 0.517 0.0
B3 B+3 0.6667 0.3333 0.1069 1 0.0
O5 O-2 0.4934 0.666 -0.0562 1 0.0
B2 B+3 0.831 0.169 0.0884 1 0.0
Fe1 Fe+2 0.7015 0.8501 0 0.477 0.0
O1 O-2 0 0 0.162 1 0.0
O2 O-2 0.7463 0.6412 0.0274 1 0.0
Mn1 Mn+2 0.7015 0.8501 0 0.007 0.0
